data_1562611
loop_
_publ_author_name
'Heyward, Carla'
'McMillen, Colin D.'
'Kolis, Joseph'

_publ_section_title
;
 Hydrothermal synthesis and structural analysis of new mixed oxyanion
 borates: Ba11B26O44(PO4)2(OH)6, Li9BaB15O27(CO3) and Ba3Si2B6O16
;
_journal_name_full 'Journal of Solid State Chemistry'
_journal_page_first 166
_journal_page_last 173
_journal_paper_doi 10.1016/j.jssc.2013.04.022
_journal_volume 203
_journal_year 2013
_chemical_formula_sum 'B6 Ba3 O16 Si2'
_chemical_formula_weight 789.06
_space_group_IT_number 2
_space_group_name_Hall '-P 1'
_space_group_name_H-M_alt 'P -1'
_symmetry_cell_setting triclinic
_symmetry_space_group_name_H-M 'P -1'
_atom_sites_solution_hydrogens .
_atom_sites_solution_primary direct
_atom_sites_solution_secondary difmap
_audit_creation_method SHELXL-97
_cell_angle_alpha 77.15(3)
_cell_angle_beta 77.84(3)
_cell_angle_gamma 87.41(3)
_cell_formula_units_Z 1
_cell_length_a 5.0414(10)
_cell_length_b 7.5602(15)
_cell_length_c 8.5374(17)
_cell_measurement_reflns_used 1903
_cell_measurement_temperature 298(2)
_cell_measurement_theta_max 26.3413
_cell_measurement_theta_min 3.2986
_cell_volume 310.13(12)
_computing_cell_refinement 'CrystalClear (Rigaku/MSC, 1999)'
_computing_data_collection 'CrystalClear (Rigaku/MSC, 1999)'
_computing_data_reduction 'CrystalClear (Rigaku/MSC, 1999)'
_computing_molecular_graphics 'SHELXTL (Bruker-AXS, 1999)'
_computing_publication_material 'SHELXTL (Bruker-AXS, 1999)'
_computing_structure_refinement 'SHELXTL (Bruker-AXS, 1999)'
_computing_structure_solution 'SHELXTL (Bruker-AXS, 1999)'
_diffrn_ambient_temperature 298(2)
_diffrn_detector_area_resol_mean 14.6199
_diffrn_measured_fraction_theta_full 0.980
_diffrn_measured_fraction_theta_max 0.980
_diffrn_measurement_device_type 'Rigaku AFC8S'
_diffrn_measurement_method '\w scans'
_diffrn_radiation_monochromator graphite
_diffrn_radiation_source 'fine-focus sealed tube'
_diffrn_radiation_type MoK\a
_diffrn_radiation_wavelength 0.71073
_diffrn_reflns_av_R_equivalents 0.0228
_diffrn_reflns_av_sigmaI/netI 0.0271
_diffrn_reflns_limit_h_max 6
_diffrn_reflns_limit_h_min -6
_diffrn_reflns_limit_k_max 9
_diffrn_reflns_limit_k_min -9
_diffrn_reflns_limit_l_max 9
_diffrn_reflns_limit_l_min -10
_diffrn_reflns_number 2946
_diffrn_reflns_theta_full 26.33
_diffrn_reflns_theta_max 26.33
_diffrn_reflns_theta_min 3.30
_diffrn_standards_decay_% 0
_diffrn_standards_interval_count 0
_diffrn_standards_interval_time 0
_diffrn_standards_number 0
_exptl_absorpt_coefficient_mu 9.715
_exptl_absorpt_correction_T_max 0.5103
_exptl_absorpt_correction_T_min 0.2468
_exptl_absorpt_correction_type multi-scan
_exptl_absorpt_process_details 'REQAB, CrystalClear'
_exptl_crystal_colour colorless
_exptl_crystal_density_diffrn 4.225
_exptl_crystal_density_method 'not measured'
_exptl_crystal_description plate
_exptl_crystal_F_000 354
_exptl_crystal_size_max 0.20
_exptl_crystal_size_mid 0.15
_exptl_crystal_size_min 0.08
_refine_diff_density_max 2.363
_refine_diff_density_min -1.556
_refine_diff_density_rms 0.254
_refine_ls_extinction_method none
_refine_ls_goodness_of_fit_ref 1.159
_refine_ls_hydrogen_treatment .
_refine_ls_matrix_type full
_refine_ls_number_parameters 124
_refine_ls_number_reflns 1245
_refine_ls_number_restraints 0
_refine_ls_restrained_S_all 1.159
_refine_ls_R_factor_all 0.0300
_refine_ls_R_factor_gt 0.0269
_refine_ls_shift/su_max 0.002
_refine_ls_shift/su_mean 0.000
_refine_ls_structure_factor_coef Fsqd
_refine_ls_weighting_details 'calc w=1/[\s^2^(Fo^2^)+(0.0386P)^2^+0.0496P] where P=(Fo^2^+2Fc^2^)/3'
_refine_ls_weighting_scheme calc
_refine_ls_wR_factor_gt 0.0641
_refine_ls_wR_factor_ref 0.0659
_reflns_number_gt 1137
_reflns_number_total 1245
_reflns_threshold_expression >2sigma(I)
_cod_data_source_file JSSC-2013-203-166.cif
_cod_data_source_block 356pl
_cod_depositor_comments
;
The following automatic conversions were performed:

data item '_symmetry_cell_setting' value 'Triclinic' was changed to
'triclinic' in accordance with the built-in table derived from the
CIF Core dictionary named 'cif_core.dic' version 2.4.5 last updated
on 2014-11-21.

Automatic conversion script
Id: cif_fix_values 8369 2020-08-20 11:38:08Z andrius 
;
_cod_original_cell_volume 310.13(11)
_cod_original_sg_symbol_H-M P-1
_cod_database_code 1562611

loop_
_symmetry_equiv_pos_as_xyz
'x, y, z'
'-x, -y, -z'

loop_
_atom_site_label
_atom_site_type_symbol
_atom_site_fract_x
_atom_site_fract_y
_atom_site_fract_z
_atom_site_U_iso_or_equiv
_atom_site_adp_type
_atom_site_occupancy
_atom_site_symmetry_multiplicity
_atom_site_calc_flag
_atom_site_refinement_flags
_atom_site_disorder_assembly
_atom_site_disorder_group
Ba1 Ba 0.5000 1.0000 0.5000 0.01262(14) Uani 1 2 d S . .
Ba2 Ba 0.37930(6) 1.41960(4) 0.76661(4) 0.01205(13) Uani 1 1 d . . .
O4 O 0.7854(7) 1.1784(5) 0.8669(5) 0.0144(8) Uani 1 1 d . . .
O3 O 0.8543(8) 1.6375(5) 0.6787(4) 0.0140(8) Uani 1 1 d . . .
O8 O 0.0016(7) 1.2942(5) 1.0840(5) 0.0145(8) Uani 1 1 d . . .
O2 O 0.0967(7) 1.2280(5) 0.6050(4) 0.0109(7) Uani 1 1 d . . .
O1 O 0.2992(7) 0.6772(5) 0.5056(5) 0.0159(8) Uani 1 1 d . . .
O7 O 0.5289(7) 1.7258(5) 0.8891(4) 0.0147(8) Uani 1 1 d . . .
O6 O 0.1359(7) 1.0549(5) 0.2950(4) 0.0127(8) Uani 1 1 d . . .
O5 O 0.2214(7) 1.0268(5) 0.8289(5) 0.0129(8) Uani 1 1 d . . .
B3 B 0.1811(12) 1.2400(8) 0.2029(7) 0.0086(11) Uani 1 1 d . . .
B1 B 0.0326(13) 1.6943(9) 0.5208(7) 0.0132(12) Uani 1 1 d . . .
B2 B -0.0207(11) 1.0911(8) 0.7540(7) 0.0087(11) Uani 1 1 d . . .
Si1 Si 0.7585(3) 1.1740(2) 1.05938(18) 0.0131(3) Uani 1 1 d . . .

loop_
_atom_site_aniso_label
_atom_site_aniso_U_11
_atom_site_aniso_U_22
_atom_site_aniso_U_33
_atom_site_aniso_U_23
_atom_site_aniso_U_13
_atom_site_aniso_U_12
Ba1 0.0124(2) 0.0139(2) 0.0130(3) -0.00550(18) -0.00355(17) 0.00166(18)
Ba2 0.01389(19) 0.01252(19) 0.00985(19) -0.00221(13) -0.00288(12) -0.00011(13)
O4 0.0181(18) 0.0143(19) 0.0107(19) -0.0041(15) -0.0030(15) 0.0077(16)
O3 0.0194(18) 0.0148(19) 0.0095(18) -0.0078(16) -0.0015(15) -0.0003(16)
O8 0.0166(18) 0.015(2) 0.0127(19) -0.0016(15) -0.0056(15) -0.0029(16)
O2 0.0122(16) 0.0113(17) 0.0081(17) 0.0005(14) -0.0020(14) -0.0019(15)
O1 0.0139(18) 0.020(2) 0.014(2) -0.0040(16) -0.0024(15) 0.0004(17)
O7 0.0145(18) 0.0162(19) 0.0114(18) -0.0036(15) 0.0018(15) 0.0034(16)
O6 0.0191(18) 0.0105(18) 0.0102(18) -0.0018(14) -0.0077(15) 0.0009(16)
O5 0.0135(17) 0.0127(18) 0.0135(19) -0.0024(15) -0.0056(15) 0.0006(15)
B3 0.015(3) 0.005(2) 0.007(3) -0.004(2) -0.004(2) -0.001(2)
B1 0.017(3) 0.015(3) 0.005(3) 0.003(2) -0.001(2) -0.001(2)
B2 0.009(2) 0.012(3) 0.004(3) 0.001(2) -0.002(2) -0.001(2)
Si1 0.0135(7) 0.0145(7) 0.0111(7) -0.0023(6) -0.0028(6) -0.0002(6)

loop_
_atom_type_symbol
_atom_type_description
_atom_type_scat_dispersion_real
_atom_type_scat_dispersion_imag
_atom_type_scat_source
B B 0.0013 0.0007 'International Tables Vol C Tables 4.2.6.8 and 6.1.1.4'
Ba Ba -0.3244 2.2819 'International Tables Vol C Tables 4.2.6.8 and 6.1.1.4'
O O 0.0106 0.0060 'International Tables Vol C Tables 4.2.6.8 and 6.1.1.4'
Si Si 0.0817 0.0704 'International Tables Vol C Tables 4.2.6.8 and 6.1.1.4'

loop_
_geom_angle_atom_site_label_1
_geom_angle_atom_site_label_2
_geom_angle_atom_site_label_3
_geom_angle
_geom_angle_site_symmetry_1
_geom_angle_site_symmetry_3
O1 Ba1 O1 180.0 2_676 .
O1 Ba1 O2 111.14(11) 2_676 2_676
O1 Ba1 O2 68.86(11) . 2_676
O1 Ba1 O2 68.86(11) 2_676 .
O1 Ba1 O2 111.14(11) . .
O2 Ba1 O2 180.000(1) 2_676 .
O1 Ba1 O6 72.14(11) 2_676 2_676
O1 Ba1 O6 107.86(11) . 2_676
O2 Ba1 O6 70.52(11) 2_676 2_676
O2 Ba1 O6 109.48(10) . 2_676
O1 Ba1 O6 107.86(11) 2_676 .
O1 Ba1 O6 72.14(11) . .
O2 Ba1 O6 109.48(10) 2_676 .
O2 Ba1 O6 70.52(11) . .
O6 Ba1 O6 180.0 2_676 .
O1 Ba1 O5 96.86(11) 2_676 2_676
O1 Ba1 O5 83.14(11) . 2_676
O2 Ba1 O5 48.90(10) 2_676 2_676
O2 Ba1 O5 131.10(10) . 2_676
O6 Ba1 O5 109.59(10) 2_676 2_676
O6 Ba1 O5 70.41(10) . 2_676
O1 Ba1 O5 83.14(11) 2_676 .
O1 Ba1 O5 96.86(11) . .
O2 Ba1 O5 131.10(10) 2_676 .
O2 Ba1 O5 48.90(10) . .
O6 Ba1 O5 70.41(10) 2_676 .
O6 Ba1 O5 109.59(10) . .
O5 Ba1 O5 180.000(1) 2_676 .
O1 Ba1 B2 87.84(13) 2_676 .
O1 Ba1 B2 92.16(13) . .
O2 Ba1 B2 152.39(13) 2_676 .
O2 Ba1 B2 27.61(13) . .
O6 Ba1 B2 98.30(12) 2_676 .
O6 Ba1 B2 81.70(12) . .
O5 Ba1 B2 151.85(12) 2_676 .
O5 Ba1 B2 28.15(12) . .
O1 Ba1 B2 92.16(13) 2_676 2_676
O1 Ba1 B2 87.84(13) . 2_676
O2 Ba1 B2 27.61(13) 2_676 2_676
O2 Ba1 B2 152.39(13) . 2_676
O6 Ba1 B2 81.70(12) 2_676 2_676
O6 Ba1 B2 98.30(12) . 2_676
O5 Ba1 B2 28.15(12) 2_676 2_676
O5 Ba1 B2 151.85(12) . 2_676
B2 Ba1 B2 180.000(1) . 2_676
O1 Ba1 O6 112.31(10) 2_676 2_576
O1 Ba1 O6 67.69(10) . 2_576
O2 Ba1 O6 134.83(10) 2_676 2_576
O2 Ba1 O6 45.17(10) . 2_576
O6 Ba1 O6 112.29(12) 2_676 2_576
O6 Ba1 O6 67.71(12) . 2_576
O5 Ba1 O6 134.41(10) 2_676 2_576
O5 Ba1 O6 45.59(9) . 2_576
B2 Ba1 O6 25.67(12) . 2_576
B2 Ba1 O6 154.33(12) 2_676 2_576
O1 Ba1 O6 67.69(10) 2_676 1_655
O1 Ba1 O6 112.31(10) . 1_655
O2 Ba1 O6 45.17(10) 2_676 1_655
O2 Ba1 O6 134.83(10) . 1_655
O6 Ba1 O6 67.71(12) 2_676 1_655
O6 Ba1 O6 112.29(12) . 1_655
O5 Ba1 O6 45.59(9) 2_676 1_655
O5 Ba1 O6 134.41(10) . 1_655
B2 Ba1 O6 154.33(12) . 1_655
B2 Ba1 O6 25.67(12) 2_676 1_655
O6 Ba1 O6 180.0 2_576 1_655
O1 Ba2 O1 74.06(13) 1_565 2_676
O1 Ba2 O2 77.58(11) 1_565 .
O1 Ba2 O2 66.53(11) 2_676 .
O1 Ba2 O4 139.92(11) 1_565 .
O1 Ba2 O4 70.85(11) 2_676 .
O2 Ba2 O4 104.90(11) . .
O1 Ba2 O3 75.71(12) 1_565 .
O1 Ba2 O3 72.90(11) 2_676 .
O2 Ba2 O3 136.05(10) . .
O4 Ba2 O3 75.99(12) . .
O1 Ba2 O7 84.49(11) 1_565 .
O1 Ba2 O7 120.74(11) 2_676 .
O2 Ba2 O7 157.90(10) . .
O4 Ba2 O7 97.13(11) . .
O3 Ba2 O7 48.21(10) . .
O1 Ba2 O8 128.45(11) 1_565 .
O1 Ba2 O8 146.40(11) 2_676 .
O2 Ba2 O8 92.12(10) . .
O4 Ba2 O8 91.62(11) . .
O3 Ba2 O8 131.77(10) . .
O7 Ba2 O8 88.97(11) . .
O1 Ba2 O5 124.71(11) 1_565 .
O1 Ba2 O5 79.78(11) 2_676 .
O2 Ba2 O5 47.27(10) . .
O4 Ba2 O5 66.87(11) . .
O3 Ba2 O5 139.41(10) . .
O7 Ba2 O5 149.59(10) . .
O8 Ba2 O5 66.86(11) . .
O1 Ba2 O7 155.99(11) 1_565 2_687
O1 Ba2 O7 122.64(11) 2_676 2_687
O2 Ba2 O7 123.54(11) . 2_687
O4 Ba2 O7 51.79(10) . 2_687
O3 Ba2 O7 92.16(11) . 2_687
O7 Ba2 O7 72.17(13) . 2_687
O8 Ba2 O7 47.76(10) . 2_687
O5 Ba2 O7 77.80(11) . 2_687
O1 Ba2 O8 74.86(10) 1_565 2_587
O1 Ba2 O8 148.65(11) 2_676 2_587
O2 Ba2 O8 110.37(11) . 2_587
O4 Ba2 O8 135.72(10) . 2_587
O3 Ba2 O8 95.47(10) . 2_587
O7 Ba2 O8 51.56(10) . 2_587
O8 Ba2 O8 61.70(13) . 2_587
O5 Ba2 O8 122.39(10) . 2_587
O7 Ba2 O8 86.00(10) 2_687 2_587
O1 Ba2 O3 47.24(11) 1_565 1_455
O1 Ba2 O3 111.53(10) 2_676 1_455
O2 Ba2 O3 69.01(10) . 1_455
O4 Ba2 O3 170.64(11) . 1_455
O3 Ba2 O3 113.36(13) . 1_455
O7 Ba2 O3 89.35(10) . 1_455
O8 Ba2 O3 81.71(10) . 1_455
O5 Ba2 O3 104.28(10) . 1_455
O7 Ba2 O3 124.95(10) 2_687 1_455
O8 Ba2 O3 45.66(9) 2_587 1_455
O1 Ba2 B2 101.47(13) 1_565 .
O1 Ba2 B2 84.11(13) 2_676 .
O2 Ba2 B2 26.51(12) . .
O4 Ba2 B2 93.67(13) . .
O3 Ba2 B2 156.78(12) . .
O7 Ba2 B2 155.00(12) . .
O8 Ba2 B2 68.19(12) . .
O5 Ba2 B2 27.13(12) . .
O7 Ba2 B2 97.64(13) 2_687 .
O8 Ba2 B2 106.13(12) 2_587 .
O3 Ba2 B2 77.78(12) 1_455 .
B2 O4 Si1 131.3(3) 1_655 .
B2 O4 Ba2 123.2(3) 1_655 .
Si1 O4 Ba2 105.42(17) . .
B1 O3 B3 118.6(4) 1_655 2_686
B1 O3 Ba2 129.4(3) 1_655 .
B3 O3 Ba2 106.1(3) 2_686 .
B1 O3 Ba2 82.5(3) 1_655 1_655
B3 O3 Ba2 99.6(3) 2_686 1_655
Ba2 O3 Ba2 113.36(12) . 1_655
B3 O8 Si1 127.0(3) 1_556 1_455
B3 O8 Ba2 104.1(3) 1_556 .
Si1 O8 Ba2 109.88(18) 1_455 .
B3 O8 Ba2 102.5(3) 1_556 2_587
Si1 O8 Ba2 95.89(16) 1_455 2_587
Ba2 O8 Ba2 118.30(13) . 2_587
B1 O2 B2 126.0(4) 2_586 .
B1 O2 Ba1 110.3(3) 2_586 .
B2 O2 Ba1 93.3(3) . .
B1 O2 Ba2 125.2(3) 2_586 .
B2 O2 Ba2 95.4(3) . .
Ba1 O2 Ba2 99.77(11) . .
B1 O1 Ba1 107.8(3) 1_545 .
B1 O1 Ba2 106.1(3) 1_545 1_545
Ba1 O1 Ba2 112.78(14) . 1_545
B1 O1 Ba2 121.4(3) 1_545 2_676
Ba1 O1 Ba2 102.96(13) . 2_676
Ba2 O1 Ba2 105.94(13) 1_545 2_676
B3 O7 Ba2 101.7(3) 2_686 .
Si1 O7 Ba2 103.94(18) 2_687 .
B3 O7 Ba2 100.0(3) 2_686 2_687
Si1 O7 Ba2 96.86(16) 2_687 2_687
Ba2 O7 Ba2 107.83(13) . 2_687
B3 O6 B2 126.9(4) . 2_576
B3 O6 Ba1 105.0(3) . .
B2 O6 Ba1 123.3(3) 2_576 .
B3 O6 Ba1 110.3(3) . 1_455
B2 O6 Ba1 72.6(3) 2_576 1_455
Ba1 O6 Ba1 112.29(12) . 1_455
B2 O5 Si1 123.0(3) . 2_677
B2 O5 Ba1 86.3(3) . .
Si1 O5 Ba1 104.78(17) 2_677 .
B2 O5 Ba2 87.3(3) . .
Si1 O5 Ba2 145.73(19) 2_677 .
Ba1 O5 Ba2 91.75(11) . .
O6 B3 O8 112.7(4) . 1_554
O6 B3 O3 108.6(4) . 2_686
O8 B3 O3 111.2(4) 1_554 2_686
O6 B3 O7 112.6(4) . 2_686
O8 B3 O7 108.2(4) 1_554 2_686
O3 B3 O7 103.3(4) 2_686 2_686
O6 B3 Ba1 50.9(2) . .
O8 B3 Ba1 163.6(4) 1_554 .
O3 B3 Ba1 78.3(3) 2_686 .
O7 B3 Ba1 81.5(3) 2_686 .
O1 B1 O2 124.9(5) 1_565 2_586
O1 B1 O3 120.5(5) 1_565 1_455
O2 B1 O3 114.6(5) 2_586 1_455
O1 B1 Ba2 51.3(3) 1_565 .
O2 B1 Ba2 164.5(4) 2_586 .
O3 B1 Ba2 72.1(3) 1_455 .
O1 B1 Ba1 49.9(3) 1_565 1_565
O2 B1 Ba1 103.6(3) 2_586 1_565
O3 B1 Ba1 115.7(3) 1_455 1_565
Ba2 B1 Ba1 84.59(15) . 1_565
O1 B1 Ba1 145.0(4) 1_565 1_465
O2 B1 Ba1 47.8(2) 2_586 1_465
O3 B1 Ba1 77.0(3) 1_455 1_465
Ba2 B1 Ba1 145.6(2) . 1_465
Ba1 B1 Ba1 95.76(16) 1_565 1_465
O6 B2 O4 114.0(4) 2_576 1_455
O6 B2 O2 108.8(4) 2_576 .
O4 B2 O2 109.7(4) 1_455 .
O6 B2 O5 111.1(4) 2_576 .
O4 B2 O5 109.4(4) 1_455 .
O2 B2 O5 103.3(4) . .
O6 B2 Ba1 81.8(3) 2_576 .
O4 B2 Ba1 163.8(4) 1_455 .
O2 B2 Ba1 59.1(2) . .
O5 B2 Ba1 65.6(2) . .
O6 B2 Ba2 162.9(3) 2_576 .
O4 B2 Ba2 82.2(3) 1_455 .
O2 B2 Ba2 58.1(2) . .
O5 B2 Ba2 65.6(2) . .
Ba1 B2 Ba2 81.78(13) . .
O4 Si1 O5 114.0(2) . 2_677
O4 Si1 O7 104.4(2) . 2_687
O5 Si1 O7 113.4(2) 2_677 2_687
O4 Si1 O8 109.7(2) . 1_655
O5 Si1 O8 106.8(2) 2_677 1_655
O7 Si1 O8 108.4(2) 2_687 1_655
O4 Si1 Ba2 49.01(13) . .
O5 Si1 Ba2 139.99(15) 2_677 .
O7 Si1 Ba2 56.49(14) 2_687 .
O8 Si1 Ba2 113.07(15) 1_655 .
O4 Si1 Ba1 154.54(16) . 1_556
O5 Si1 Ba1 50.05(14) 2_677 1_556
O7 Si1 Ba1 72.20(15) 2_687 1_556
O8 Si1 Ba1 94.95(15) 1_655 1_556
Ba2 Si1 Ba1 126.66(5) . 1_556
O4 Si1 Ba2 123.14(15) . 2_687
O5 Si1 Ba2 122.76(15) 2_677 2_687
O7 Si1 Ba2 50.64(15) 2_687 2_687
O8 Si1 Ba2 57.92(14) 1_655 2_687
Ba2 Si1 Ba2 82.77(4) . 2_687
Ba1 Si1 Ba2 75.02(4) 1_556 2_687
O4 Si1 Ba2 63.47(15) . 1_655
O5 Si1 Ba2 122.04(15) 2_677 1_655
O7 Si1 Ba2 123.41(16) 2_687 1_655
O8 Si1 Ba2 46.48(14) 1_655 1_655
Ba2 Si1 Ba2 85.39(4) . 1_655
Ba1 Si1 Ba2 140.04(5) 1_556 1_655
Ba2 Si1 Ba2 88.20(4) 2_687 1_655

loop_
_geom_bond_atom_site_label_1
_geom_bond_atom_site_label_2
_geom_bond_distance
_geom_bond_site_symmetry_2
Ba1 O1 2.671(4) 2_676
Ba1 O1 2.671(4) .
Ba1 O2 2.741(4) 2_676
Ba1 O2 2.741(4) .
Ba1 O6 2.751(4) 2_676
Ba1 O6 2.751(4) .
Ba1 O5 2.910(4) 2_676
Ba1 O5 2.910(4) .
Ba1 B2 3.189(6) .
Ba1 B2 3.189(6) 2_676
Ba1 O6 3.308(4) 2_576
Ba1 O6 3.308(4) 1_655
Ba2 O1 2.702(4) 1_565
Ba2 O1 2.761(4) 2_676
Ba2 O2 2.817(4) .
Ba2 O4 2.820(4) .
Ba2 O3 2.839(4) .
Ba2 O7 2.931(4) .
Ba2 O8 2.952(4) .
Ba2 O5 3.011(4) .
Ba2 O7 3.025(4) 2_687
Ba2 O8 3.134(4) 2_587
Ba2 O3 3.190(4) 1_455
Ba2 B2 3.303(6) .
O4 B2 1.466(6) 1_655
O4 Si1 1.613(4) .
O3 B1 1.441(7) 1_655
O3 B3 1.496(6) 2_686
O3 Ba2 3.190(4) 1_655
O8 B3 1.479(7) 1_556
O8 Si1 1.632(4) 1_455
O8 Ba2 3.134(4) 2_587
O2 B1 1.380(7) 2_586
O2 B2 1.481(7) .
O1 B1 1.326(7) 1_545
O1 Ba2 2.702(4) 1_545
O1 Ba2 2.761(4) 2_676
O7 B3 1.510(7) 2_686
O7 Si1 1.627(4) 2_687
O7 Ba2 3.025(4) 2_687
O6 B3 1.447(7) .
O6 B2 1.448(7) 2_576
O6 Ba1 3.308(4) 1_455
O5 B2 1.508(6) .
O5 Si1 1.614(4) 2_677
B3 O8 1.479(7) 1_554
B3 O3 1.496(6) 2_686
B3 O7 1.510(7) 2_686
B1 O1 1.326(7) 1_565
B1 O2 1.380(7) 2_586
B1 O3 1.441(7) 1_455
B1 Ba1 3.325(7) 1_565
B1 Ba1 3.470(6) 1_465
B2 O6 1.448(7) 2_576
B2 O4 1.466(6) 1_455
Si1 O5 1.614(4) 2_677
Si1 O7 1.627(4) 2_687
Si1 O8 1.632(4) 1_655
